data_7151389
loop_
_publ_author_name
'Yoshitake, Yasuyuki'
'Misaka, Junichi'
'Abe, Masaki'
'Yamasaki, Masatoshi'
'Eto, Masashi'
'Harano, Kazunobu'

_publ_section_title
;
 Carboxylic acid clathrate hosts of Diels--Alder adducts of phencyclone
 and 2-alkenoic acids. Role of bidentate C--H&#x22EF;O hydrogen bonds
 between the phenanthrene and carbonyl groups in host--host
 networksElectronic supplementary information (ESI) available:
 structures and packing diagrams. See
 http://www.rsc.org/suppdata/ob/b2/b212129h/
;
_journal_issue 7
_journal_name_full 'Organic &amp;  Biomolecular Chemistry'
_journal_page_first 1240
_journal_paper_doi 10.1039/b212129h
_journal_volume 1
_journal_year 2003
_chemical_formula_sum 'C43 H36 O4'
_chemical_formula_weight 616.76
_space_group_IT_number 2
_symmetry_cell_setting triclinic
_symmetry_Int_Tables_number 2
_symmetry_space_group_name_Hall '-P 1'
_symmetry_space_group_name_H-M 'P -1'
_audit_creation_date 'Fri Nov 29 20:35:09 2002'
_audit_creation_method 'by teXsan'
_cell_angle_alpha 98.192(8)
_cell_angle_beta 111.951(7)
_cell_angle_gamma 67.864(7)
_cell_formula_units_Z 2
_cell_length_a 11.899(1)
_cell_length_b 13.792(1)
_cell_length_c 11.684(1)
_cell_measurement_reflns_used 25
_cell_measurement_temperature 293.2
_cell_measurement_theta_max 19.9
_cell_measurement_theta_min 19.7
_cell_volume 1647.4(3)
_computing_cell_refinement 'MSC/AFC Diffractometer Control'
_computing_data_collection 'MSC/AFC Diffractometer Control'
_computing_data_reduction 'teXsan Ver. 1.11'
_computing_publication_material 'teXsan Ver. 1.11'
_computing_structure_refinement 'teXsan Ver. 1.10'
_computing_structure_solution SAPI91
_diffrn_measured_fraction_theta_full 1.0007
_diffrn_measured_fraction_theta_max 1.0007
_diffrn_measurement_device_type 'Rigaku AFC7R'
_diffrn_measurement_method \w-2\q
_diffrn_radiation_type 'Mo K\a'
_diffrn_radiation_wavelength 0.7107
_diffrn_reflns_av_R_equivalents 0.007
_diffrn_reflns_limit_h_max 15
_diffrn_reflns_limit_h_min 0
_diffrn_reflns_limit_k_max 17
_diffrn_reflns_limit_k_min -16
_diffrn_reflns_limit_l_max 14
_diffrn_reflns_limit_l_min -15
_diffrn_reflns_number 7921
_diffrn_reflns_theta_full 27.50
_diffrn_reflns_theta_max 27.50
_diffrn_standards_decay_% 1.92
_diffrn_standards_interval_count 150
_diffrn_standards_number 3
_exptl_absorpt_coefficient_mu 0.078
_exptl_absorpt_correction_type none
_exptl_crystal_colour colorless
_exptl_crystal_density_diffrn 1.243
_exptl_crystal_density_method 'not measured'
_exptl_crystal_description prismatic
_exptl_crystal_size_max 0.300
_exptl_crystal_size_mid 0.200
_exptl_crystal_size_min 0.200
_refine_diff_density_max 0.23
_refine_diff_density_min -0.16
_refine_ls_extinction_coef 0.033(5)
_refine_ls_extinction_method 'Zachariasen(1967) type 2 Gaussian isotropic'
_refine_ls_goodness_of_fit_ref 1.039
_refine_ls_hydrogen_treatment refall
_refine_ls_number_parameters 569
_refine_ls_number_reflns 5530
_refine_ls_R_factor_gt 0.0400
_refine_ls_shift/su_max 0.0647
_refine_ls_structure_factor_coef F
_refine_ls_weighting_details 'w = 1/[\s^2^(Fo) + 0.00360|Fo|^2^]'
_refine_ls_weighting_scheme calc
_refine_ls_wR_factor_ref 0.0705
_reflns_number_gt 5530
_reflns_number_total 7557
_reflns_threshold_expression F^2^>3.0\s(F^2^)
_cod_data_source_file b212129h.txt
_cod_data_source_block master_file_afc7*.xtl
_cod_original_cell_volume 1647.3(3)
_cod_original_sg_symbol_H-M 'P -1         '
_cod_original_formula_sum 'C43 H36 O4 '
_cod_database_code 7151389

loop_
_symmetry_equiv_pos_as_xyz
x,y,z
-x,-y,-z

loop_
_atom_site_label
_atom_site_type_symbol
_atom_site_fract_x
_atom_site_fract_y
_atom_site_fract_z
_atom_site_U_iso_or_equiv
_atom_site_adp_type
_atom_site_occupancy
_atom_site_calc_flag
_atom_site_refinement_flags
_atom_site_disorder_assembly
_atom_site_disorder_group
O(1) O 0.1450(1) 0.75037(9) 1.05463(9) 0.0497(3) Uani 1.00 d . . .
O(2) O 0.1431(1) 0.7040(1) 0.5726(1) 0.0596(4) Uani 1.00 d . . .
O(3) O 0.3481(1) 0.6471(1) 0.6955(1) 0.0656(4) Uani 1.00 d . . .
O(4) O 0.5548(1) 0.36924(10) 0.4807(1) 0.0548(3) Uani 1.00 d . . .
C(1) C -0.0051(1) 0.77441(10) 0.8361(1) 0.0344(3) Uani 1.00 d . . .
C(2) C 0.0492(1) 0.6798(1) 0.7545(1) 0.0343(3) Uani 1.00 d . . .
C(3) C 0.1930(1) 0.6716(1) 0.7868(1) 0.0342(3) Uani 1.00 d . . .
C(4) C 0.2100(1) 0.7633(1) 0.8802(1) 0.0351(3) Uani 1.00 d . . .
C(5) C 0.1182(1) 0.86321(10) 0.8070(1) 0.0355(3) Uani 1.00 d . . .
C(6) C -0.0067(1) 0.8708(1) 0.7819(1) 0.0362(3) Uani 1.00 d . . .
C(7) C 0.1205(1) 0.76063(10) 0.9475(1) 0.0352(3) Uani 1.00 d . . .
C(8) C 0.1496(1) 0.9347(1) 0.7561(1) 0.0393(4) Uani 1.00 d . . .
C(9) C 0.2777(2) 0.9211(1) 0.7701(1) 0.0469(4) Uani 1.00 d . . .
C(10) C 0.3029(2) 0.9919(1) 0.7201(2) 0.0562(5) Uani 1.00 d . . .
C(11) C 0.2018(2) 1.0778(2) 0.6555(2) 0.0610(6) Uani 1.00 d . . .
C(12) C 0.0764(2) 1.0916(1) 0.6374(2) 0.0561(5) Uani 1.00 d . . .
C(13) C 0.0453(2) 1.0201(1) 0.6857(1) 0.0428(4) Uani 1.00 d . . .
C(14) C -0.1150(1) 0.9539(1) 0.7062(1) 0.0403(3) Uani 1.00 d . . .
C(15) C -0.2455(2) 0.9636(1) 0.6744(2) 0.0534(4) Uani 1.00 d . . .
C(16) C -0.3447(2) 1.0430(1) 0.5997(2) 0.0602(5) Uani 1.00 d . . .
C(17) C -0.3179(2) 1.1157(1) 0.5539(2) 0.0604(5) Uani 1.00 d . . .
C(18) C -0.1933(2) 1.1095(1) 0.5833(2) 0.0560(5) Uani 1.00 d . . .
C(19) C -0.0876(2) 1.0293(1) 0.6597(1) 0.0431(4) Uani 1.00 d . . .
C(20) C -0.1229(1) 0.7839(1) 0.8635(1) 0.0382(3) Uani 1.00 d . . .
C(21) C -0.2112(1) 0.7376(1) 0.7903(2) 0.0481(4) Uani 1.00 d . . .
C(22) C -0.3256(2) 0.7570(1) 0.8115(2) 0.0592(5) Uani 1.00 d . . .
C(23) C -0.3501(2) 0.8206(2) 0.9080(2) 0.0630(6) Uani 1.00 d . . .
C(24) C -0.2622(2) 0.8655(2) 0.9826(2) 0.0611(5) Uani 1.00 d . . .
C(25) C -0.1495(2) 0.8477(1) 0.9608(2) 0.0489(4) Uani 1.00 d . . .
C(26) C 0.3429(1) 0.7556(1) 0.9702(1) 0.0401(4) Uani 1.00 d . . .
C(27) C 0.3528(2) 0.8393(1) 1.0507(1) 0.0519(5) Uani 1.00 d . . .
C(28) C 0.4718(2) 0.8360(2) 1.1380(2) 0.0633(6) Uani 1.00 d . . .
C(29) C 0.5804(2) 0.7497(2) 1.1474(2) 0.0663(6) Uani 1.00 d . . .
C(30) C 0.5715(2) 0.6654(2) 1.0709(2) 0.0628(5) Uani 1.00 d . . .
C(31) C 0.4531(1) 0.6681(1) 0.9821(2) 0.0492(4) Uani 1.00 d . . .
C(32) C 0.2226(1) 0.6761(1) 0.6723(1) 0.0383(3) Uani 1.00 d . . .
C(33) C 0.0465(1) 0.5739(1) 0.7725(1) 0.0361(3) Uani 1.00 d . . .
C(34) C 0.0828(2) 0.5319(1) 0.8877(1) 0.0433(4) Uani 1.00 d . . .
C(35) C 0.0878(2) 0.4312(1) 0.8990(2) 0.0510(4) Uani 1.00 d . . .
C(36) C 0.0568(2) 0.3714(1) 0.7954(2) 0.0595(5) Uani 1.00 d . . .
C(37) C 0.0197(2) 0.4119(2) 0.6811(2) 0.0666(6) Uani 1.00 d . . .
C(38) C 0.0141(2) 0.5126(1) 0.6694(2) 0.0536(5) Uani 1.00 d . . .
C(39) C 0.3668(3) 0.3654(4) 0.5624(3) 0.101(1) Uani 1.00 d . . .
C(40) C 0.4908(2) 0.3749(2) 0.6497(2) 0.0720(7) Uani 1.00 d . . .
C(41) C 0.5824(2) 0.3777(1) 0.5920(1) 0.0508(4) Uani 1.00 d . . .
C(42) C 0.7102(2) 0.3858(2) 0.6742(2) 0.0686(6) Uani 1.00 d . . .
C(43) C 0.7012(3) 0.4739(2) 0.7656(3) 0.0955(9) Uani 1.00 d . . .
H(1) H 0.001(2) 0.699(1) 0.665(1) 0.039(4) Uiso 1.00 calc . . .
H(2) H 0.253(2) 0.605(1) 0.830(2) 0.045(4) Uiso 1.00 calc . . .
H(3) H 0.368(3) 0.646(2) 0.627(3) 0.107(8) Uiso 1.00 calc . . .
H(4) H 0.352(2) 0.857(2) 0.815(2) 0.060(5) Uiso 1.00 calc . . .
H(5) H 0.394(2) 0.978(2) 0.736(2) 0.068(6) Uiso 1.00 calc . . .
H(6) H 0.220(2) 1.127(2) 0.621(2) 0.070(6) Uiso 1.00 calc . . .
H(7) H 0.008(2) 1.153(2) 0.592(2) 0.060(5) Uiso 1.00 calc . . .
H(8) H -0.181(2) 1.160(2) 0.547(2) 0.076(6) Uiso 1.00 calc . . .
H(9) H -0.387(2) 1.170(2) 0.498(2) 0.075(6) Uiso 1.00 calc . . .
H(10) H -0.435(2) 1.048(2) 0.579(2) 0.075(6) Uiso 1.00 calc . . .
H(11) H -0.264(2) 0.911(2) 0.706(2) 0.070(6) Uiso 1.00 calc . . .
H(12) H 0.450(2) 0.609(2) 0.925(2) 0.055(5) Uiso 1.00 calc . . .
H(13) H 0.652(2) 0.606(2) 1.078(2) 0.078(6) Uiso 1.00 calc . . .
H(14) H 0.662(3) 0.750(2) 1.205(2) 0.089(7) Uiso 1.00 calc . . .
H(15) H 0.473(2) 0.899(2) 1.191(2) 0.082(6) Uiso 1.00 calc . . .
H(16) H 0.275(2) 0.903(2) 1.045(2) 0.065(5) Uiso 1.00 calc . . .
H(17) H -0.196(2) 0.694(2) 0.722(2) 0.059(5) Uiso 1.00 calc . . .
H(18) H -0.384(2) 0.722(2) 0.757(2) 0.080(6) Uiso 1.00 calc . . .
H(19) H -0.430(2) 0.835(2) 0.927(2) 0.075(6) Uiso 1.00 calc . . .
H(20) H -0.278(2) 0.909(2) 1.054(2) 0.080(6) Uiso 1.00 calc . . .
H(21) H -0.090(2) 0.880(2) 1.013(2) 0.064(5) Uiso 1.00 calc . . .
H(22) H 0.102(2) 0.575(1) 0.957(2) 0.053(5) Uiso 1.00 calc . . .
H(23) H 0.114(2) 0.400(2) 0.982(2) 0.067(5) Uiso 1.00 calc . . .
H(24) H 0.061(2) 0.300(2) 0.802(2) 0.083(7) Uiso 1.00 calc . . .
H(25) H -0.003(2) 0.370(2) 0.606(2) 0.073(6) Uiso 1.00 calc . . .
H(26) H -0.017(2) 0.545(2) 0.586(2) 0.071(6) Uiso 1.00 calc . . .
H(27) H 0.316(4) 0.425(3) 0.511(4) 0.155(9) Uiso 1.00 calc . . .
H(28) H 0.314(4) 0.367(3) 0.604(4) 0.154(9) Uiso 1.00 calc . . .
H(29) H 0.383(4) 0.293(3) 0.524(4) 0.153(9) Uiso 1.00 calc . . .
H(30) H 0.485(3) 0.429(3) 0.708(3) 0.114(9) Uiso 1.00 calc . . .
H(31) H 0.545(3) 0.311(2) 0.708(2) 0.092(7) Uiso 1.00 calc . . .
H(32) H 0.753(3) 0.388(2) 0.622(3) 0.108(8) Uiso 1.00 calc . . .
H(33) H 0.759(3) 0.313(2) 0.726(3) 0.112(8) Uiso 1.00 calc . . .
H(34) H 0.637(4) 0.538(3) 0.716(3) 0.137(9) Uiso 1.00 calc . . .
H(35) H 0.660(4) 0.468(3) 0.826(4) 0.144(9) Uiso 1.00 calc . . .
H(36) H 0.788(3) 0.479(2) 0.809(3) 0.099(8) Uiso 1.00 calc . . .

loop_
_atom_site_aniso_label
_atom_site_aniso_U_11
_atom_site_aniso_U_22
_atom_site_aniso_U_33
_atom_site_aniso_U_12
_atom_site_aniso_U_13
_atom_site_aniso_U_23
O(1) 0.0527(6) 0.0652(7) 0.0345(5) -0.0221(5) 0.0149(4) 0.0031(4)
O(2) 0.0559(7) 0.0857(9) 0.0405(6) -0.0231(6) 0.0175(5) 0.0100(6)
O(3) 0.0461(6) 0.106(1) 0.0470(6) -0.0179(6) 0.0248(5) 0.0055(6)
O(4) 0.0586(7) 0.0649(7) 0.0465(6) -0.0183(6) 0.0255(5) 0.0028(5)
C(1) 0.0361(6) 0.0337(6) 0.0345(6) -0.0107(5) 0.0138(5) 0.0008(5)
C(2) 0.0371(6) 0.0366(6) 0.0305(6) -0.0129(5) 0.0124(5) -0.0003(5)
C(3) 0.0353(6) 0.0337(6) 0.0347(6) -0.0097(5) 0.0140(5) 0.0021(5)
C(4) 0.0365(6) 0.0367(6) 0.0333(6) -0.0135(5) 0.0115(5) 0.0007(5)
C(5) 0.0415(7) 0.0331(6) 0.0334(6) -0.0136(5) 0.0133(5) -0.0003(5)
C(6) 0.0404(7) 0.0330(6) 0.0363(6) -0.0118(5) 0.0147(5) -0.0006(5)
C(7) 0.0385(7) 0.0334(6) 0.0350(6) -0.0126(5) 0.0135(5) -0.0008(5)
C(8) 0.0514(8) 0.0361(7) 0.0358(6) -0.0201(6) 0.0164(6) -0.0039(5)
C(9) 0.0553(9) 0.0506(8) 0.0452(8) -0.0277(7) 0.0185(7) -0.0019(6)
C(10) 0.069(1) 0.065(1) 0.0553(9) -0.0416(9) 0.0258(8) -0.0062(8)
C(11) 0.088(1) 0.059(1) 0.0594(10) -0.0449(10) 0.0296(9) -0.0004(8)
C(12) 0.079(1) 0.0420(8) 0.0525(9) -0.0263(8) 0.0210(8) 0.0036(7)
C(13) 0.0595(9) 0.0343(7) 0.0387(7) -0.0199(6) 0.0180(6) -0.0038(5)
C(14) 0.0439(7) 0.0346(7) 0.0389(7) -0.0087(6) 0.0144(6) 0.0009(5)
C(15) 0.0454(8) 0.0491(9) 0.0592(9) -0.0075(7) 0.0146(7) 0.0104(7)
C(16) 0.0454(9) 0.0551(10) 0.066(1) -0.0049(7) 0.0119(8) 0.0076(8)
C(17) 0.059(1) 0.0417(8) 0.060(1) 0.0007(7) 0.0110(8) 0.0088(7)
C(18) 0.069(1) 0.0361(8) 0.0549(9) -0.0100(7) 0.0163(8) 0.0080(7)
C(19) 0.0549(8) 0.0310(6) 0.0398(7) -0.0111(6) 0.0161(6) -0.0019(5)
C(20) 0.0388(7) 0.0364(7) 0.0425(7) -0.0108(5) 0.0173(5) 0.0038(5)
C(21) 0.0398(8) 0.0472(8) 0.0585(9) -0.0149(6) 0.0179(7) -0.0031(7)
C(22) 0.0428(8) 0.0542(9) 0.087(1) -0.0186(7) 0.0224(8) 0.0062(9)
C(23) 0.0490(9) 0.067(1) 0.084(1) -0.0087(8) 0.0370(9) 0.0171(9)
C(24) 0.058(1) 0.068(1) 0.062(1) -0.0097(8) 0.0357(9) 0.0021(8)
C(25) 0.0503(9) 0.0498(8) 0.0504(8) -0.0138(7) 0.0250(7) -0.0038(7)
C(26) 0.0374(7) 0.0507(8) 0.0360(7) -0.0190(6) 0.0103(5) 0.0051(6)
C(27) 0.0528(9) 0.0609(10) 0.0464(8) -0.0280(8) 0.0143(7) -0.0053(7)
C(28) 0.066(1) 0.090(1) 0.0478(9) -0.049(1) 0.0151(8) -0.0087(9)
C(29) 0.0481(10) 0.110(2) 0.0513(9) -0.044(1) 0.0060(8) 0.0111(10)
C(30) 0.0378(8) 0.085(1) 0.065(1) -0.0168(9) 0.0135(8) 0.0195(10)
C(31) 0.0393(8) 0.0586(9) 0.0502(8) -0.0154(7) 0.0134(6) 0.0081(7)
C(32) 0.0430(7) 0.0377(7) 0.0397(7) -0.0144(6) 0.0199(6) -0.0030(5)
C(33) 0.0355(6) 0.0363(6) 0.0393(7) -0.0126(5) 0.0159(5) -0.0029(5)
C(34) 0.0492(8) 0.0406(7) 0.0426(7) -0.0169(6) 0.0157(6) 0.0009(6)
C(35) 0.0514(9) 0.0457(8) 0.0605(10) -0.0153(7) 0.0208(7) 0.0097(7)
C(36) 0.066(1) 0.0398(8) 0.082(1) -0.0239(8) 0.0284(9) -0.0033(8)
C(37) 0.092(1) 0.0512(10) 0.068(1) -0.0391(10) 0.032(1) -0.0190(9)
C(38) 0.072(1) 0.0509(9) 0.0442(8) -0.0301(8) 0.0203(8) -0.0093(7)
C(39) 0.076(2) 0.155(3) 0.097(2) -0.048(2) 0.039(1) 0.020(2)
C(40) 0.086(1) 0.087(1) 0.061(1) -0.032(1) 0.042(1) 0.000(1)
C(41) 0.0636(10) 0.0448(8) 0.0487(9) -0.0147(7) 0.0266(7) 0.0022(6)
C(42) 0.070(1) 0.083(1) 0.055(1) -0.028(1) 0.0214(9) -0.0013(9)
C(43) 0.087(2) 0.079(2) 0.083(2) -0.021(1) -0.003(1) -0.010(1)

loop_
_atom_type_symbol
_atom_type_description
_atom_type_scat_dispersion_real
_atom_type_scat_dispersion_imag
_atom_type_scat_source
C C 0.003 0.002
;International Tables for Crystallography
(1992, Vol. C, Tables 4.2.6.8 and 6.1.1.1)
;
H H 0.000 0.000
;International Tables for Crystallography
(1992, Vol. C, Table 6.1.1.2)
;
O O 0.011 0.006
;International Tables for Crystallography
(1992, Vol. C, Tables 4.2.6.8 and 6.1.1.1)
;

loop_
_geom_angle_atom_site_label_1
_geom_angle_atom_site_label_2
_geom_angle_atom_site_label_3
_geom_angle
_geom_angle_site_symmetry_1
_geom_angle_site_symmetry_2
_geom_angle_site_symmetry_3
_geom_angle_publ_flag
C(2) C(1) C(6) 104.4(1) . . 0_555 yes
C(2) C(1) C(7) 98.8(1) . . 0_555 yes
C(2) C(1) C(20) 118.9(1) . . 0_555 yes
C(6) C(1) C(7) 96.3(1) . . 0_555 yes
C(6) C(1) C(20) 117.8(1) . . 0_555 yes
C(7) C(1) C(20) 116.8(1) . . 0_555 yes
C(1) C(2) C(3) 103.7(1) . . 0_555 yes
C(1) C(2) C(33) 118.0(1) . . 0_555 yes
C(3) C(2) C(33) 109.7(1) . . 0_555 yes
C(2) C(3) C(4) 105.2(1) . . 0_555 yes
C(2) C(3) C(32) 112.1(1) . . 0_555 yes
C(4) C(3) C(32) 113.5(1) . . 0_555 yes
C(3) C(4) C(5) 105.0(1) . . 0_555 yes
C(3) C(4) C(7) 97.7(1) . . 0_555 yes
C(3) C(4) C(26) 119.9(1) . . 0_555 yes
C(5) C(4) C(7) 96.6(1) . . 0_555 yes
C(5) C(4) C(26) 121.0(1) . . 0_555 yes
C(7) C(4) C(26) 111.9(1) . . 0_555 yes
C(4) C(5) C(6) 108.8(1) . . 0_555 yes
C(4) C(5) C(8) 128.4(1) . . 0_555 yes
C(6) C(5) C(8) 122.3(1) . . 0_555 yes
C(1) C(6) C(5) 108.8(1) . . 0_555 yes
C(1) C(6) C(14) 129.7(1) . . 0_555 yes
C(5) C(6) C(14) 121.2(1) . . 0_555 yes
O(1) C(7) C(1) 131.4(1) . . 0_555 yes
O(1) C(7) C(4) 128.8(1) . . 0_555 yes
C(1) C(7) C(4) 99.8(1) . . 0_555 yes
C(5) C(8) C(9) 122.8(2) . . 0_555 yes
C(5) C(8) C(13) 117.6(2) . . 0_555 yes
C(9) C(8) C(13) 119.6(2) . . 0_555 yes
C(8) C(9) C(10) 120.9(2) . . 0_555 yes
C(9) C(10) C(11) 119.7(2) . . 0_555 yes
C(10) C(11) C(12) 120.5(2) . . 0_555 yes
C(11) C(12) C(13) 121.8(2) . . 0_555 yes
C(8) C(13) C(12) 117.4(2) . . 0_555 yes
C(8) C(13) C(19) 120.1(2) . . 0_555 yes
C(12) C(13) C(19) 122.4(2) . . 0_555 yes
C(6) C(14) C(15) 123.6(2) . . 0_555 yes
C(6) C(14) C(19) 117.7(2) . . 0_555 yes
C(15) C(14) C(19) 118.7(2) . . 0_555 yes
C(14) C(15) C(16) 121.6(2) . . 0_555 yes
C(15) C(16) C(17) 119.8(2) . . 0_555 yes
C(16) C(17) C(18) 120.4(2) . . 0_555 yes
C(17) C(18) C(19) 121.7(2) . . 0_555 yes
C(13) C(19) C(14) 120.9(2) . . 0_555 yes
C(13) C(19) C(18) 121.3(2) . . 0_555 yes
C(14) C(19) C(18) 117.8(2) . . 0_555 yes
C(1) C(20) C(21) 122.8(2) . . 0_555 yes
C(1) C(20) C(25) 119.0(2) . . 0_555 yes
C(21) C(20) C(25) 118.0(2) . . 0_555 yes
C(20) C(21) C(22) 121.1(2) . . 0_555 yes
C(21) C(22) C(23) 119.7(2) . . 0_555 yes
C(22) C(23) C(24) 120.0(2) . . 0_555 yes
C(23) C(24) C(25) 120.3(2) . . 0_555 yes
C(20) C(25) C(24) 120.8(2) . . 0_555 yes
C(4) C(26) C(27) 117.8(2) . . 0_555 yes
C(4) C(26) C(31) 123.7(2) . . 0_555 yes
C(27) C(26) C(31) 118.3(2) . . 0_555 yes
C(26) C(27) C(28) 121.0(2) . . 0_555 yes
C(27) C(28) C(29) 120.1(2) . . 0_555 yes
C(28) C(29) C(30) 119.7(2) . . 0_555 yes
C(29) C(30) C(31) 120.4(2) . . 0_555 yes
C(26) C(31) C(30) 120.4(2) . . 0_555 yes
O(2) C(32) O(3) 122.9(2) . . 0_555 yes
O(2) C(32) C(3) 125.1(2) . . 0_555 yes
O(3) C(32) C(3) 112.0(1) . . 0_555 yes
C(2) C(33) C(34) 123.6(1) . . 0_555 yes
C(2) C(33) C(38) 118.5(2) . . 0_555 yes
C(34) C(33) C(38) 117.7(2) . . 0_555 yes
C(33) C(34) C(35) 121.1(2) . . 0_555 yes
C(34) C(35) C(36) 120.3(2) . . 0_555 yes
C(35) C(36) C(37) 119.4(2) . . 0_555 yes
C(36) C(37) C(38) 120.5(2) . . 0_555 yes
C(33) C(38) C(37) 121.0(2) . . 0_555 yes
C(39) C(40) C(41) 115.0(2) . . 0_555 yes
O(4) C(41) C(40) 120.3(2) . . 0_555 yes
O(4) C(41) C(42) 121.0(2) . . 0_555 yes
C(40) C(41) C(42) 118.7(2) . . 0_555 yes
C(41) C(42) C(43) 116.3(2) . . 0_555 yes

loop_
_geom_bond_atom_site_label_1
_geom_bond_atom_site_label_2
_geom_bond_distance
_geom_bond_site_symmetry_1
_geom_bond_site_symmetry_2
_geom_bond_publ_flag
O(1) C(7) 1.191(2) . . yes
O(2) C(32) 1.195(2) . . yes
O(3) C(32) 1.319(2) . . yes
O(4) C(41) 1.215(2) . . yes
C(1) C(2) 1.580(2) . . yes
C(1) C(6) 1.542(2) . . yes
C(1) C(7) 1.538(2) . . yes
C(1) C(20) 1.507(2) . . yes
C(2) C(3) 1.571(2) . . yes
C(2) C(33) 1.519(2) . . yes
C(3) C(4) 1.570(2) . . yes
C(3) C(32) 1.520(2) . . yes
C(4) C(5) 1.525(2) . . yes
C(4) C(7) 1.555(2) . . yes
C(4) C(26) 1.510(2) . . yes
C(5) C(6) 1.368(2) . . yes
C(5) C(8) 1.441(2) . . yes
C(6) C(14) 1.443(2) . . yes
C(8) C(9) 1.412(2) . . yes
C(8) C(13) 1.420(2) . . yes
C(9) C(10) 1.378(2) . . yes
C(10) C(11) 1.387(3) . . yes
C(11) C(12) 1.368(3) . . yes
C(12) C(13) 1.421(2) . . yes
C(13) C(19) 1.452(2) . . yes
C(14) C(15) 1.411(2) . . yes
C(14) C(19) 1.426(2) . . yes
C(15) C(16) 1.373(2) . . yes
C(16) C(17) 1.383(3) . . yes
C(17) C(18) 1.362(3) . . yes
C(18) C(19) 1.413(2) . . yes
C(20) C(21) 1.386(2) . . yes
C(20) C(25) 1.394(2) . . yes
C(21) C(22) 1.395(2) . . yes
C(22) C(23) 1.377(3) . . yes
C(23) C(24) 1.375(3) . . yes
C(24) C(25) 1.382(2) . . yes
C(26) C(27) 1.393(2) . . yes
C(26) C(31) 1.384(2) . . yes
C(27) C(28) 1.390(3) . . yes
C(28) C(29) 1.368(3) . . yes
C(29) C(30) 1.374(3) . . yes
C(30) C(31) 1.393(2) . . yes
C(33) C(34) 1.390(2) . . yes
C(33) C(38) 1.386(2) . . yes
C(34) C(35) 1.391(2) . . yes
C(35) C(36) 1.376(3) . . yes
C(36) C(37) 1.370(3) . . yes
C(37) C(38) 1.389(3) . . yes
C(39) C(40) 1.489(4) . . yes
C(40) C(41) 1.494(3) . . yes
C(41) C(42) 1.501(3) . . yes
C(42) C(43) 1.499(3) . . yes
